data_4001802
loop_
_publ_author_name
'Barpanda, Prabeer'
'Liu, Guandong'
'Ling, Chris D.'
'Tamaru, Mao'
'Avdeev, Maxim'
'Chung, Sai-Cheong'
'Yamada, Yuki'
'Yamada, Atsuo'

_publ_section_title
;
 Na2FeP2O7: A Safe Cathode for Rechargeable Sodium-ion Batteries
;
_journal_issue 17
_journal_name_full 'Chemistry of Materials'
_journal_page_first 3480
_journal_paper_doi 10.1021/cm401657c
_journal_volume 25
_journal_year 2013
_chemical_formula_sum 'Fe2 Na4 O14 P4'
_chemical_formula_weight 551.54
_chemical_name_systematic ' ?'
_space_group_IT_number 2
_symmetry_cell_setting triclinic
_symmetry_space_group_name_Hall '-P 1'
_symmetry_space_group_name_H-M 'P -1'
_cell_angle_alpha 64.8468(4)
_cell_angle_beta 86.2397(5)
_cell_angle_gamma 73.1333(5)
_cell_formula_units_Z 2
_cell_length_a 6.44903(5)
_cell_length_b 9.48247(8)
_cell_length_c 10.99331(8)
_cell_volume 581.050(8)
_pd_block_id 2013-05-22T11:25|NA2FEP2O7_phase1|Max_Avdeev||
_pd_phase_name ICSD91108
_cod_data_source_file cm401657c_si_002.cif
_cod_data_source_block NA2FEP2O7_phase_1
_cod_original_formula_sum 'Fe2 Na4.00 O14 P4'
_cod_database_code 4001802

loop_
_symmetry_equiv_pos_site_id
_symmetry_equiv_pos_as_xyz
1 +x,+y,+z
-1 -x,-y,-z

loop_
_atom_site_type_symbol
_atom_site_label
_atom_site_fract_x
_atom_site_fract_y
_atom_site_fract_z
_atom_site_occupancy
_atom_site_thermal_displace_type
_atom_site_U_iso_or_equiv
_atom_site_symmetry_multiplicity
Fe Fe1 0.7220(4) 0.39373(29) 0.21747(22) 1.0 Uiso 0.0106(9) 2
Fe Fe2 0.6457(4) -0.00120(29) 0.26610(24) 1.0 Uiso 0.0095(9) 2
P P1 0.5758(8) 0.2050(6) 0.4583(5) 1.0 Uiso 0.0143(8) 2
P P2 0.1229(7) 0.0481(6) 0.3138(5) 1.0 Uiso 0.0143(8) 2
P P3 0.0745(8) 0.3257(6) 0.7885(4) 1.0 Uiso 0.0143(8) 2
P P4 0.2895(7) 0.6900(5) 0.0374(5) 1.0 Uiso 0.0143(8) 2
Na Na1 0.0283(10) 0.3162(7) 0.4748(6) 1.0 Uiso 0.0287(12) 2
Na Na2 0.4107(9) 0.6428(7) 0.3381(5) 1.0 Uiso 0.0287(12) 2
Na Na3 0.2116(9) 0.3464(7) 0.1031(6) 1.0 Uiso 0.0287(12) 2
Na Na4 0.5 0.0 0.0 0.33333 Uiso 0.0287(12) 1
Na Na5 0.1899(17) 0.0076(15) 0.0432(11) 0.5 Uiso 0.0287(12) 2
Na Na6 0.3778(25) 0.0180(22) 0.0171(18) 0.33333 Uiso 0.0287(12) 2
O O1 0.0169(13) 0.2217(10) 0.3021(8) 1.0 Uiso 0.0105(9) 2
O O2 0.6536(13) 0.3548(11) 0.4345(8) 1.0 Uiso 0.0105(9) 2
O O3 0.3037(13) 0.0364(11) 0.2212(9) 1.0 Uiso 0.0105(9) 2
O O4 0.1132(13) 0.4392(10) 0.8460(8) 1.0 Uiso 0.0105(9) 2
O O5 0.7676(13) 0.0452(10) 0.5381(8) 1.0 Uiso 0.0105(9) 2
O O6 0.2845(14) 0.1801(10) 0.8095(7) 1.0 Uiso 0.0105(9) 2
O O7 0.0291(13) 0.0406(10) 0.6959(8) 1.0 Uiso 0.0105(9) 2
O O8 0.7716(13) 0.3973(10) 0.0366(7) 1.0 Uiso 0.0105(9) 2
O O9 0.4278(13) 0.5738(10) 0.1694(8) 1.0 Uiso 0.0105(9) 2
O O10 0.6198(13) 0.1772(10) 0.0512(8) 1.0 Uiso 0.0105(9) 2
O O11 0.3738(13) 0.1965(9) 0.5358(8) 1.0 Uiso 0.0105(9) 2
O O12 0.5543(13) 0.2017(10) 0.3243(8) 1.0 Uiso 0.0105(9) 2
O O13 0.0871(14) 0.7687(10) 0.1023(8) 1.0 Uiso 0.0105(9) 2
O O14 0.0390(14) 0.6042(9) 0.3441(8) 1.0 Uiso 0.0105(9) 2

loop_
_atom_type_symbol
_atom_type_number_in_cell
Fe 4.0
P 8.0
Na 8.0
O 28.0
